data_7248764
loop_
_publ_author_name
'Wen, Changting'
'Sun, Guojin'
'Liu, Lang'
'Zhang, Jun'
'She, Mengyao'
'Yang, Zheng'
'Liu, Ping'
'Zhang, Shengyong'
'Li, Jianli'

_publ_section_title
;
 Light-assisted green and efficient construction of
 thiadiazole/selenadiazole derivatives
;
_journal_issue 13
_journal_name_full 'Green Chemistry'
_journal_page_first 7944
_journal_page_last 7950
_journal_paper_doi 10.1039/D4GC02211D
_journal_volume 26
_journal_year 2024
_chemical_formula_moiety 'C17 H10 F N3 S'
_chemical_formula_sum 'C17 H10 F N3 S'
_chemical_formula_weight 307.34
_space_group_crystal_system monoclinic
_space_group_IT_number 14
_space_group_name_Hall '-P 2yn'
_space_group_name_H-M_alt 'P 1 21/n 1'
_atom_sites_solution_hydrogens geom
_audit_creation_date 2019-07-03
_audit_creation_method
;
Olex2 1.2
(compiled 2018.05.29 svn.r3508 for OlexSys, GUI svn.r5506)
;
_audit_update_record
;
2023-06-07 deposited with the CCDC.	2024-06-04 downloaded from the CCDC.
;
_cell_angle_alpha 90
_cell_angle_beta 101.097(5)
_cell_angle_gamma 90
_cell_formula_units_Z 4
_cell_length_a 9.140(2)
_cell_length_b 15.767(4)
_cell_length_c 9.982(2)
_cell_measurement_reflns_used 613
_cell_measurement_temperature 296(2)
_cell_measurement_theta_max 18.95
_cell_measurement_theta_min 2.45
_cell_volume 1411.6(6)
_computing_cell_refinement 'SAINT v7.68A (Bruker, 2009)'
_computing_data_reduction 'SAINT v7.68A (Bruker, 2009)'
_computing_molecular_graphics 'Olex2 (Dolomanov et al., 2009)'
_computing_publication_material 'Olex2 (Dolomanov et al., 2009)'
_computing_structure_refinement 'ShelXL (Sheldrick, 2015)'
_computing_structure_solution 'SHELXS-97 (Sheldrick, 2008)'
_diffrn_ambient_temperature 296.15
_diffrn_measured_fraction_theta_full 0.998
_diffrn_measured_fraction_theta_max 0.993
_diffrn_measurement_device_type 'Bruker APEX-II CCD'
_diffrn_measurement_method '\f and \w scans'
_diffrn_radiation_monochromator graphite
_diffrn_radiation_type MoK\a
_diffrn_radiation_wavelength 0.71073
_diffrn_reflns_av_R_equivalents 0.0639
_diffrn_reflns_av_unetI/netI 0.0763
_diffrn_reflns_Laue_measured_fraction_full 0.998
_diffrn_reflns_Laue_measured_fraction_max 0.993
_diffrn_reflns_limit_h_max 11
_diffrn_reflns_limit_h_min -10
_diffrn_reflns_limit_k_max 16
_diffrn_reflns_limit_k_min -19
_diffrn_reflns_limit_l_max 11
_diffrn_reflns_limit_l_min -12
_diffrn_reflns_number 7527
_diffrn_reflns_point_group_measured_fraction_full 0.998
_diffrn_reflns_point_group_measured_fraction_max 0.993
_diffrn_reflns_theta_full 25.242
_diffrn_reflns_theta_max 26.097
_diffrn_reflns_theta_min 2.448
_diffrn_standards_number 0
_exptl_absorpt_coefficient_mu 0.239
_exptl_absorpt_correction_T_max 0.7453
_exptl_absorpt_correction_T_min 0.6560
_exptl_absorpt_correction_type multi-scan
_exptl_absorpt_process_details
'SADABS-2008/1 (Bruker,2008) was used for absorption correction. wR2(int) was 0.0712 before and 0.0531 after correction. The Ratio of minimum to maximum transmission is 0.8802. The \l/2 correction factor is 0.0015.'
_exptl_crystal_colour colourless
_exptl_crystal_colour_primary colourless
_exptl_crystal_density_diffrn 1.446
_exptl_crystal_density_method 'not measured'
_exptl_crystal_description block
_exptl_crystal_F_000 632
_refine_diff_density_max 0.227
_refine_diff_density_min -0.216
_refine_diff_density_rms 0.043
_refine_ls_extinction_method none
_refine_ls_goodness_of_fit_ref 0.951
_refine_ls_hydrogen_treatment constr
_refine_ls_matrix_type full
_refine_ls_number_parameters 199
_refine_ls_number_reflns 2789
_refine_ls_number_restraints 0
_refine_ls_restrained_S_all 0.951
_refine_ls_R_factor_all 0.1314
_refine_ls_R_factor_gt 0.0520
_refine_ls_shift/su_max 0.000
_refine_ls_shift/su_mean 0.000
_refine_ls_structure_factor_coef Fsqd
_refine_ls_weighting_details 'w=1/[\s^2^(Fo^2^)+(0.0494P)^2^] where P=(Fo^2^+2Fc^2^)/3'
_refine_ls_weighting_scheme calc
_refine_ls_wR_factor_gt 0.1032
_refine_ls_wR_factor_ref 0.1336
_reflns_Friedel_coverage 0.000
_reflns_number_gt 1369
_reflns_number_total 2789
_reflns_threshold_expression 'I > 2\s(I)'
_cod_data_source_file d4gc02211d2.cif
_cod_data_source_block m2
_cod_depositor_comments 'Adding full bibliography for 7248764--7248765.cif.'
_cod_database_code 7248764
_shelx_shelxl_version_number 2018/3
_shelx_space_group_comment
;
The symmetry employed for this shelxl refinement is uniquely defined
by the following loop, which should always be used as a source of
symmetry information in preference to the above space-group names.
They are only intended as comments.
;
_olex2_refinement_description
;
1. Fixed Uiso
 At 1.2 times of:
  All C(H) groups
2.a Aromatic/amide H refined with riding coordinates:
 C3(H3), C5(H5), C6(H6), C7(H7), C9(H9), C10(H10), C12(H12), C14(H14),
 C16(H16), C17(H17)
;
_olex2_submission_special_instructions 'No special instructions were received'

loop_
_space_group_symop_operation_xyz
'x, y, z'
'-x+1/2, y+1/2, -z+1/2'
'-x, -y, -z'
'x-1/2, -y-1/2, z-1/2'

loop_
_atom_site_label
_atom_site_type_symbol
_atom_site_fract_x
_atom_site_fract_y
_atom_site_fract_z
_atom_site_U_iso_or_equiv
_atom_site_adp_type
_atom_site_occupancy
_atom_site_site_symmetry_order
_atom_site_calc_flag
_atom_site_refinement_flags_posn
_atom_site_refinement_flags_adp
_atom_site_refinement_flags_occupancy
_atom_site_disorder_assembly
_atom_site_disorder_group
S1 S 0.29637(9) -0.04492(5) -0.41265(9) 0.0631(3) Uani 1 1 d . . . . .
F1 F 0.4990(2) -0.56415(11) -0.3270(2) 0.0858(7) Uani 1 1 d . . . . .
N1 N 0.5558(3) -0.01779(18) -0.2756(3) 0.0763(9) Uani 1 1 d . . . . .
N2 N 0.4933(3) 0.06118(17) -0.3070(3) 0.0736(9) Uani 1 1 d . . . . .
N3 N 0.3972(3) -0.22228(15) -0.3626(3) 0.0510(7) Uani 1 1 d . . . . .
C1 C 0.2688(3) 0.13295(18) -0.4245(3) 0.0502(8) Uani 1 1 d . . . . .
C2 C 0.5060(3) -0.1692(2) -0.3105(3) 0.0512(8) Uani 1 1 d . . . . .
C3 C 0.3375(4) -0.4497(2) -0.3973(3) 0.0625(9) Uani 1 1 d . . . . .
H3 H 0.262094 -0.487528 -0.433362 0.075 Uiso 1 1 calc R . . . .
C4 C 0.4279(3) -0.30699(19) -0.3510(3) 0.0506(8) Uani 1 1 d . . . . .
C5 C 0.2473(4) 0.2840(2) -0.4373(4) 0.0709(10) Uani 1 1 d . . . . .
H5 H 0.288866 0.337299 -0.415707 0.085 Uiso 1 1 calc R . . . .
C6 C 0.6797(4) -0.2792(2) -0.2344(3) 0.0631(10) Uani 1 1 d . . . . .
H6 H 0.773746 -0.297777 -0.191740 0.076 Uiso 1 1 calc R . . . .
C7 C 0.3138(4) -0.36470(19) -0.4051(3) 0.0567(9) Uani 1 1 d . . . . .
H7 H 0.220761 -0.344152 -0.446740 0.068 Uiso 1 1 calc R . . . .
C8 C 0.5685(3) -0.3384(2) -0.2871(3) 0.0523(8) Uani 1 1 d . . . . .
C9 C 0.6496(3) -0.1949(2) -0.2460(3) 0.0598(9) Uani 1 1 d . . . . .
H9 H 0.722341 -0.155024 -0.212037 0.072 Uiso 1 1 calc R . . . .
C10 C 0.0428(4) 0.1989(2) -0.5419(4) 0.0716(11) Uani 1 1 d . . . . .
H10 H -0.054372 0.194175 -0.590766 0.086 Uiso 1 1 calc R . . . .
C11 C 0.3580(4) 0.05703(18) -0.3775(3) 0.0521(8) Uani 1 1 d . . . . .
C12 C 0.1243(4) 0.12679(19) -0.4992(3) 0.0614(9) Uani 1 1 d . . . . .
H12 H 0.082104 0.073640 -0.520683 0.074 Uiso 1 1 calc R . . . .
C13 C 0.4661(3) -0.0794(2) -0.3253(3) 0.0541(9) Uani 1 1 d . . . . .
C14 C 0.5921(4) -0.4274(2) -0.2804(3) 0.0615(10) Uani 1 1 d . . . . .
H14 H 0.684228 -0.449761 -0.240093 0.074 Uiso 1 1 calc R . . . .
C15 C 0.4776(4) -0.4787(2) -0.3339(3) 0.0612(10) Uani 1 1 d . . . . .
C16 C 0.3295(4) 0.2123(2) -0.3937(4) 0.0629(9) Uani 1 1 d . . . . .
H16 H 0.425892 0.217571 -0.343511 0.075 Uiso 1 1 calc R . . . .
C17 C 0.1052(4) 0.2777(2) -0.5121(4) 0.0714(11) Uani 1 1 d . . . . .
H17 H 0.051409 0.326347 -0.542536 0.086 Uiso 1 1 calc R . . . .

loop_
_atom_site_aniso_label
_atom_site_aniso_U_11
_atom_site_aniso_U_22
_atom_site_aniso_U_33
_atom_site_aniso_U_23
_atom_site_aniso_U_13
_atom_site_aniso_U_12
S1 0.0538(6) 0.0577(6) 0.0731(6) -0.0056(5) 0.0002(4) -0.0049(4)
F1 0.0865(16) 0.0605(14) 0.1059(17) 0.0038(11) 0.0067(12) 0.0067(11)
N1 0.0557(19) 0.0625(19) 0.104(3) -0.0005(17) -0.0010(17) -0.0040(16)
N2 0.057(2) 0.066(2) 0.092(2) 0.0000(16) -0.0008(17) -0.0070(16)
N3 0.0449(16) 0.0544(17) 0.0533(17) 0.0004(13) 0.0089(13) 0.0018(13)
C1 0.051(2) 0.054(2) 0.047(2) -0.0011(16) 0.0133(16) -0.0049(16)
C2 0.044(2) 0.062(2) 0.049(2) 0.0022(16) 0.0117(16) -0.0018(17)
C3 0.060(2) 0.061(2) 0.064(2) -0.0037(18) 0.0053(18) -0.0015(18)
C4 0.0450(19) 0.058(2) 0.049(2) 0.0031(16) 0.0091(15) 0.0003(16)
C5 0.082(3) 0.050(2) 0.084(3) -0.0052(19) 0.022(2) -0.005(2)
C6 0.042(2) 0.079(3) 0.065(2) 0.0106(19) 0.0010(17) 0.0012(18)
C7 0.049(2) 0.060(2) 0.059(2) 0.0010(17) 0.0060(16) 0.0008(17)
C8 0.049(2) 0.061(2) 0.046(2) 0.0039(16) 0.0065(16) 0.0040(18)
C9 0.046(2) 0.071(2) 0.059(2) 0.0019(18) 0.0024(17) -0.0078(18)
C10 0.055(2) 0.075(3) 0.084(3) 0.002(2) 0.010(2) -0.001(2)
C11 0.053(2) 0.054(2) 0.051(2) -0.0051(16) 0.0133(16) -0.0114(16)
C12 0.053(2) 0.056(2) 0.075(2) -0.0046(18) 0.0099(19) -0.0103(18)
C13 0.0447(19) 0.063(2) 0.055(2) -0.0019(17) 0.0115(16) -0.0027(17)
C14 0.053(2) 0.071(2) 0.059(2) 0.0067(18) 0.0049(17) 0.0121(19)
C15 0.067(2) 0.050(2) 0.067(2) 0.0047(18) 0.014(2) 0.0080(19)
C16 0.052(2) 0.065(2) 0.071(2) -0.0098(19) 0.0082(17) -0.0075(19)
C17 0.067(3) 0.063(2) 0.085(3) 0.005(2) 0.018(2) 0.006(2)

loop_
_atom_type_symbol
_atom_type_description
_atom_type_scat_dispersion_real
_atom_type_scat_dispersion_imag
_atom_type_scat_source
C C 0.0033 0.0016 'International Tables Vol C Tables 4.2.6.8 and 6.1.1.4'
H H 0.0000 0.0000 'International Tables Vol C Tables 4.2.6.8 and 6.1.1.4'
F F 0.0171 0.0103 'International Tables Vol C Tables 4.2.6.8 and 6.1.1.4'
N N 0.0061 0.0033 'International Tables Vol C Tables 4.2.6.8 and 6.1.1.4'
S S 0.1246 0.1234 'International Tables Vol C Tables 4.2.6.8 and 6.1.1.4'

loop_
_geom_angle_atom_site_label_1
_geom_angle_atom_site_label_2
_geom_angle_atom_site_label_3
_geom_angle
_geom_angle_site_symmetry_1
_geom_angle_site_symmetry_3
_geom_angle_publ_flag
C13 S1 C11 87.90(16) . . ?
C13 N1 N2 112.5(3) . . ?
C11 N2 N1 112.7(3) . . ?
C2 N3 C4 117.2(2) . . ?
C12 C1 C11 121.7(3) . . ?
C16 C1 C11 119.5(3) . . ?
C16 C1 C12 118.9(3) . . ?
N3 C2 C9 124.1(3) . . ?
N3 C2 C13 114.7(3) . . ?
C9 C2 C13 121.2(3) . . ?
C7 C3 H3 120.9 . . ?
C7 C3 C15 118.3(3) . . ?
C15 C3 H3 120.9 . . ?
N3 C4 C7 118.3(3) . . ?
N3 C4 C8 122.5(3) . . ?
C8 C4 C7 119.2(3) . . ?
C16 C5 H5 119.6 . . ?
C17 C5 H5 119.6 . . ?
C17 C5 C16 120.8(3) . . ?
C8 C6 H6 120.1 . . ?
C9 C6 H6 120.1 . . ?
C9 C6 C8 119.9(3) . . ?
C3 C7 C4 121.1(3) . . ?
C3 C7 H7 119.4 . . ?
C4 C7 H7 119.4 . . ?
C4 C8 C14 119.1(3) . . ?
C6 C8 C4 117.8(3) . . ?
C6 C8 C14 123.1(3) . . ?
C2 C9 H9 120.8 . . ?
C6 C9 C2 118.5(3) . . ?
C6 C9 H9 120.8 . . ?
C12 C10 H10 120.0 . . ?
C17 C10 H10 120.0 . . ?
C17 C10 C12 120.0(3) . . ?
N2 C11 S1 113.4(2) . . ?
N2 C11 C1 122.8(3) . . ?
C1 C11 S1 123.8(2) . . ?
C1 C12 H12 119.7 . . ?
C10 C12 C1 120.6(3) . . ?
C10 C12 H12 119.7 . . ?
N1 C13 S1 113.4(2) . . ?
N1 C13 C2 123.8(3) . . ?
C2 C13 S1 122.8(2) . . ?
C8 C14 H14 120.8 . . ?
C15 C14 C8 118.4(3) . . ?
C15 C14 H14 120.8 . . ?
F1 C15 C3 117.4(3) . . ?
C14 C15 F1 118.7(3) . . ?
C14 C15 C3 123.9(3) . . ?
C1 C16 C5 120.1(3) . . ?
C1 C16 H16 119.9 . . ?
C5 C16 H16 119.9 . . ?
C5 C17 C10 119.6(3) . . ?
C5 C17 H17 120.2 . . ?
C10 C17 H17 120.2 . . ?

loop_
_geom_bond_atom_site_label_1
_geom_bond_atom_site_label_2
_geom_bond_distance
_geom_bond_site_symmetry_2
_geom_bond_publ_flag
S1 C11 1.717(3) . ?
S1 C13 1.715(3) . ?
F1 C15 1.361(3) . ?
N1 N2 1.380(3) . ?
N1 C13 1.306(4) . ?
N2 C11 1.301(4) . ?
N3 C2 1.327(4) . ?
N3 C4 1.365(3) . ?
C1 C11 1.473(4) . ?
C1 C12 1.390(4) . ?
C1 C16 1.379(4) . ?
C2 C9 1.406(4) . ?
C2 C13 1.462(4) . ?
C3 H3 0.9300 . ?
C3 C7 1.357(4) . ?
C3 C15 1.392(4) . ?
C4 C7 1.411(4) . ?
C4 C8 1.410(4) . ?
C5 H5 0.9300 . ?
C5 C16 1.380(4) . ?
C5 C17 1.372(5) . ?
C6 H6 0.9300 . ?
C6 C8 1.405(4) . ?
C6 C9 1.359(4) . ?
C7 H7 0.9300 . ?
C8 C14 1.419(4) . ?
C9 H9 0.9300 . ?
C10 H10 0.9300 . ?
C10 C12 1.381(4) . ?
C10 C17 1.376(4) . ?
C12 H12 0.9300 . ?
C14 H14 0.9300 . ?
C14 C15 1.350(4) . ?
C16 H16 0.9300 . ?
C17 H17 0.9300 . ?

loop_
_geom_torsion_atom_site_label_1
_geom_torsion_atom_site_label_2
_geom_torsion_atom_site_label_3
_geom_torsion_atom_site_label_4
_geom_torsion
_geom_torsion_site_symmetry_1
_geom_torsion_site_symmetry_2
_geom_torsion_site_symmetry_3
_geom_torsion_site_symmetry_4
_geom_torsion_publ_flag
N1 N2 C11 S1 -0.6(4) . . . . ?
N1 N2 C11 C1 -179.3(3) . . . . ?
N2 N1 C13 S1 -0.9(4) . . . . ?
N2 N1 C13 C2 178.2(3) . . . . ?
N3 C2 C9 C6 -0.7(5) . . . . ?
N3 C2 C13 S1 -4.0(4) . . . . ?
N3 C2 C13 N1 177.0(3) . . . . ?
N3 C4 C7 C3 179.7(3) . . . . ?
N3 C4 C8 C6 -0.2(5) . . . . ?
N3 C4 C8 C14 -179.4(3) . . . . ?
C2 N3 C4 C7 179.7(3) . . . . ?
C2 N3 C4 C8 -0.1(4) . . . . ?
C4 N3 C2 C9 0.6(5) . . . . ?
C4 N3 C2 C13 -179.6(3) . . . . ?
C4 C8 C14 C15 -1.0(5) . . . . ?
C6 C8 C14 C15 179.9(3) . . . . ?
C7 C3 C15 F1 179.9(3) . . . . ?
C7 C3 C15 C14 -0.5(5) . . . . ?
C7 C4 C8 C6 180.0(3) . . . . ?
C7 C4 C8 C14 0.8(5) . . . . ?
C8 C4 C7 C3 -0.4(5) . . . . ?
C8 C6 C9 C2 0.3(5) . . . . ?
C8 C14 C15 F1 -179.6(3) . . . . ?
C8 C14 C15 C3 0.9(5) . . . . ?
C9 C2 C13 S1 175.7(3) . . . . ?
C9 C2 C13 N1 -3.3(5) . . . . ?
C9 C6 C8 C4 0.1(5) . . . . ?
C9 C6 C8 C14 179.2(3) . . . . ?
C11 S1 C13 N1 0.5(3) . . . . ?
C11 S1 C13 C2 -178.6(3) . . . . ?
C11 C1 C12 C10 179.8(3) . . . . ?
C11 C1 C16 C5 179.9(3) . . . . ?
C12 C1 C11 S1 1.7(5) . . . . ?
C12 C1 C11 N2 -179.7(3) . . . . ?
C12 C1 C16 C5 -0.3(5) . . . . ?
C12 C10 C17 C5 -1.5(6) . . . . ?
C13 S1 C11 N2 0.0(3) . . . . ?
C13 S1 C11 C1 178.7(3) . . . . ?
C13 N1 N2 C11 1.0(4) . . . . ?
C13 C2 C9 C6 179.5(3) . . . . ?
C15 C3 C7 C4 0.3(5) . . . . ?
C16 C1 C11 S1 -178.5(3) . . . . ?
C16 C1 C11 N2 0.1(5) . . . . ?
C16 C1 C12 C10 0.0(5) . . . . ?
C16 C5 C17 C10 1.2(6) . . . . ?
C17 C5 C16 C1 -0.3(6) . . . . ?
C17 C10 C12 C1 0.9(5) . . . . ?
